data_7106785
loop_
_publ_author_name
'Dinesh Shetty'
'Soo Young Choi'
'Jae Jeong'
'Ji Youn Lee'
'Lathika Hoigebazar'
'Yun-Sang Lee'
'Dong Soo Lee'
'June-Key Chung'
'Myung Chul Lee'
'Young Keun Chung'

_publ_section_title
;
 Stable aluminium fluoride chelates with triazacyclononane derivatives
 proved by X-ray crystallography and 18F-labeling study
;
_journal_name_full Chem.Commun.
_journal_page_first 9732
_journal_paper_doi 10.1039/c1cc13151f
_journal_volume 47
_journal_year 2011
_chemical_formula_sum 'C17 H27 Al F N3 O6'
_chemical_formula_weight 415.40
_chemical_name_systematic
;
?
;
_space_group_IT_number 14
_symmetry_cell_setting monoclinic
_symmetry_space_group_name_Hall '-P 2yab'
_symmetry_space_group_name_H-M 'P 1 21/a 1'
_atom_sites_solution_hydrogens geom
_atom_sites_solution_primary direct
_atom_sites_solution_secondary difmap
_audit_creation_method SHELXL-97
_cell_angle_alpha 90.00
_cell_angle_beta 106.473(3)
_cell_angle_gamma 90.00
_cell_formula_units_Z 4
_cell_length_a 13.9007(6)
_cell_length_b 7.1927(5)
_cell_length_c 19.9931(12)
_cell_measurement_reflns_used 4032
_cell_measurement_temperature 293(2)
_cell_measurement_theta_max 27.485
_cell_measurement_theta_min 0.998
_cell_volume 1916.9(2)
_computing_cell_refinement 'HKL Scalepack (Otwinowski & Minor 1997)'
_computing_data_collection 'Collect (Bruker AXS BV, 1997-2004)'
_computing_data_reduction 'HKL Denzo and Scalepack (Otwinowski & Minor 1997)'
_computing_molecular_graphics ORTEP32
_computing_structure_refinement 'SHELXL-97 (Sheldrick, 1997)'
_computing_structure_solution 'SHELXS-97 (Sheldrick, 1990)'
_diffrn_ambient_temperature 293(2)
_diffrn_detector_area_resol_mean 9
_diffrn_measured_fraction_theta_full 0.992
_diffrn_measured_fraction_theta_max 0.992
_diffrn_measurement_device '95mm CCD camera on \k-goniostat'
_diffrn_measurement_device_type KappaCCD
_diffrn_measurement_method CCD
_diffrn_radiation_monochromator 'horizonally mounted graphite crystal'
_diffrn_radiation_source 'fine-focus sealed tube'
_diffrn_radiation_type MoK\a
_diffrn_radiation_wavelength 0.71073
_diffrn_reflns_av_R_equivalents 0.0471
_diffrn_reflns_av_sigmaI/netI 0.0599
_diffrn_reflns_limit_h_max 17
_diffrn_reflns_limit_h_min -17
_diffrn_reflns_limit_k_max 8
_diffrn_reflns_limit_k_min -9
_diffrn_reflns_limit_l_max 25
_diffrn_reflns_limit_l_min -25
_diffrn_reflns_number 7515
_diffrn_reflns_theta_full 27.52
_diffrn_reflns_theta_max 27.52
_diffrn_reflns_theta_min 3.02
_exptl_absorpt_coefficient_mu 0.156
_exptl_absorpt_correction_T_max 0.9800
_exptl_absorpt_correction_T_min 0.9533
_exptl_absorpt_correction_type empirical
_exptl_absorpt_process_details 'R. H. Blessing, Acta Crystallogr., Sect A 1995, 51, 33-38.'
_exptl_crystal_colour Colorless
_exptl_crystal_density_diffrn 1.439
_exptl_crystal_density_method 'not measured'
_exptl_crystal_description Prism
_exptl_crystal_F_000 880
_exptl_crystal_size_max 0.31
_exptl_crystal_size_mid 0.28
_exptl_crystal_size_min 0.13
_refine_diff_density_max 0.220
_refine_diff_density_min -0.251
_refine_diff_density_rms 0.048
_refine_ls_extinction_method none
_refine_ls_goodness_of_fit_ref 1.008
_refine_ls_hydrogen_treatment mixed
_refine_ls_matrix_type full
_refine_ls_number_parameters 361
_refine_ls_number_reflns 4371
_refine_ls_number_restraints 0
_refine_ls_restrained_S_all 1.008
_refine_ls_R_factor_all 0.0905
_refine_ls_R_factor_gt 0.0499
_refine_ls_shift/su_max 0.000
_refine_ls_shift/su_mean 0.000
_refine_ls_structure_factor_coef Fsqd
_refine_ls_weighting_details 'calc w=1/[\s^2^(Fo^2^)+(0.0486P)^2^+0.6474P] where P=(Fo^2^+2Fc^2^)/3'
_refine_ls_weighting_scheme calc
_refine_ls_wR_factor_gt 0.1051
_refine_ls_wR_factor_ref 0.1222
_reflns_number_gt 2842
_reflns_number_total 4371
_reflns_threshold_expression >2sigma(I)
_cod_data_source_file c1cc13151f.txt
_cod_data_source_block alf
_cod_original_cell_volume 1916.93(19)
_cod_original_sg_symbol_H-M 'P 21/a'
_cod_database_code 7106785

loop_
_symmetry_equiv_pos_as_xyz
'x, y, z'
'-x+1/2, y+1/2, -z'
'-x, -y, -z'
'x-1/2, -y-1/2, z'

loop_
_atom_site_label
_atom_site_type_symbol
_atom_site_fract_x
_atom_site_fract_y
_atom_site_fract_z
_atom_site_U_iso_or_equiv
_atom_site_adp_type
_atom_site_occupancy
_atom_site_symmetry_multiplicity
_atom_site_calc_flag
_atom_site_refinement_flags
_atom_site_disorder_assembly
_atom_site_disorder_group
C1 C 0.29886(19) 0.3810(3) 0.35944(14) 0.0387(6) Uani 1 1 d . . .
C2 C 0.38826(18) 0.2743(3) 0.35024(13) 0.0352(5) Uani 1 1 d . . .
C3 C 0.32713(17) 0.2579(3) 0.22211(12) 0.0335(5) Uani 1 1 d . . .
C4 C 0.29120(18) 0.4027(3) 0.16586(12) 0.0332(5) Uani 1 1 d . . .
C5 C 0.18302(16) 0.5718(4) 0.22468(13) 0.0360(5) Uani 1 1 d . . .
C6 C 0.20583(17) 0.6555(4) 0.29707(13) 0.0389(6) Uani 1 1 d . . .
C7 C 0.34795(19) 0.6958(4) 0.40393(14) 0.0424(6) Uani 1 1 d . . .
C8 C 0.46149(19) 0.6916(4) 0.42141(13) 0.0437(6) Uani 1 1 d . . .
C9 C 0.50782(16) 0.2887(4) 0.27826(14) 0.0363(5) Uani 1 1 d . . .
C10 C 0.54031(16) 0.4371(3) 0.23513(12) 0.0364(5) Uani 1 1 d . . .
C11 C 0.26386(19) 0.7393(3) 0.14594(13) 0.0386(6) Uani 1 1 d . . .
C12 C 0.18726(18) 0.7138(3) 0.07585(12) 0.0394(6) Uani 1 1 d . . .
C13 C 0.2126(2) 0.6254(4) 0.02159(14) 0.0533(7) Uani 1 1 d . . .
C14 C 0.1425(3) 0.6066(5) -0.04291(16) 0.0697(9) Uani 1 1 d . . .
C15 C 0.0472(3) 0.6745(5) -0.05445(18) 0.0726(10) Uani 1 1 d . . .
C16 C 0.0220(3) 0.7637(5) -0.00182(18) 0.0681(10) Uani 1 1 d . . .
C17 C 0.0912(2) 0.7841(4) 0.06317(16) 0.0546(7) Uani 1 1 d . . .
Al1 Al 0.40246(5) 0.62316(9) 0.28251(3) 0.02898(17) Uani 1 1 d . . .
F1 F 0.38801(9) 0.85901(17) 0.27574(7) 0.0417(3) Uani 1 1 d . . .
N1 N 0.30424(13) 0.5833(3) 0.34071(9) 0.0330(4) Uani 1 1 d . . .
N2 N 0.40630(12) 0.3332(2) 0.28323(9) 0.0293(4) Uani 1 1 d . . .
N3 N 0.27356(12) 0.5833(2) 0.19733(9) 0.0302(4) Uani 1 1 d . . .
O1 O 0.49666(11) 0.6350(2) 0.37131(8) 0.0389(4) Uani 1 1 d . . .
O2 O 0.51312(15) 0.7441(3) 0.47853(10) 0.0694(6) Uani 1 1 d . . .
O3 O 0.49357(10) 0.5951(2) 0.23178(8) 0.0362(4) Uani 1 1 d . . .
O4 O 0.60737(12) 0.4069(3) 0.20844(10) 0.0532(5) Uani 1 1 d . . .
H1A H 0.2341(18) 0.328(4) 0.3292(13) 0.047(7) Uiso 1 1 d . . .
H1B H 0.2977(17) 0.372(3) 0.4071(14) 0.047(7) Uiso 1 1 d . . .
H2A H 0.3783(17) 0.145(4) 0.3492(12) 0.041(7) Uiso 1 1 d . . .
H2B H 0.4513(15) 0.304(3) 0.3871(11) 0.023(5) Uiso 1 1 d . . .
H3A H 0.2723(17) 0.215(3) 0.2384(12) 0.040(7) Uiso 1 1 d . . .
H3B H 0.3532(15) 0.145(3) 0.2039(11) 0.034(6) Uiso 1 1 d . . .
H4A H 0.2295(15) 0.356(3) 0.1314(11) 0.027(5) Uiso 1 1 d . . .
H4B H 0.3399(16) 0.434(3) 0.1418(11) 0.033(6) Uiso 1 1 d . . .
H5A H 0.1602(17) 0.437(4) 0.2246(12) 0.041(7) Uiso 1 1 d . . .
H5B H 0.1267(17) 0.640(3) 0.1936(12) 0.039(6) Uiso 1 1 d . . .
H6A H 0.1511(17) 0.628(3) 0.3189(12) 0.039(6) Uiso 1 1 d . . .
H6B H 0.2105(16) 0.784(3) 0.2954(12) 0.036(6) Uiso 1 1 d . . .
H7A H 0.3258(18) 0.652(4) 0.4451(14) 0.055(7) Uiso 1 1 d . . .
H7B H 0.3275(17) 0.820(4) 0.3930(13) 0.046(7) Uiso 1 1 d . . .
H9A H 0.5556(16) 0.294(3) 0.3243(12) 0.033(6) Uiso 1 1 d . . .
H9B H 0.5106(16) 0.161(4) 0.2593(12) 0.041(6) Uiso 1 1 d . . .
H11A H 0.2503(16) 0.851(4) 0.1691(12) 0.036(6) Uiso 1 1 d . . .
H11B H 0.3318(18) 0.755(3) 0.1400(12) 0.042(7) Uiso 1 1 d . . .
H13 H 0.283(2) 0.583(4) 0.0299(15) 0.074(10) Uiso 1 1 d . . .
H14 H 0.157(2) 0.538(5) -0.0801(16) 0.074(10) Uiso 1 1 d . . .
H15 H 0.002(2) 0.662(5) -0.0984(17) 0.076(10) Uiso 1 1 d . . .
H16 H -0.040(2) 0.802(5) -0.0058(16) 0.077(11) Uiso 1 1 d . . .
H17 H 0.0721(17) 0.849(4) 0.0983(13) 0.043(7) Uiso 1 1 d . . .
O11 O 0.6801(2) 0.4309(4) 0.42427(15) 0.0811(8) Uani 1 1 d . . .
H1AO H 0.725(3) 0.464(5) 0.4572(17) 0.072(11) Uiso 1 1 d . . .
H1BO H 0.634(4) 0.518(7) 0.412(2) 0.143(19) Uiso 1 1 d . . .
O12 O 0.65498(19) 1.0153(5) 0.46101(14) 0.0756(7) Uani 1 1 d . . .
H2AO H 0.615(3) 0.956(6) 0.4748(19) 0.087(15) Uiso 1 1 d . . .
H2BO H 0.617(5) 1.125(10) 0.454(3) 0.21(3) Uiso 1 1 d . . .

loop_
_atom_site_aniso_label
_atom_site_aniso_U_11
_atom_site_aniso_U_22
_atom_site_aniso_U_33
_atom_site_aniso_U_23
_atom_site_aniso_U_13
_atom_site_aniso_U_12
C1 0.0466(14) 0.0341(13) 0.0389(14) 0.0069(11) 0.0177(11) -0.0023(11)
C2 0.0419(14) 0.0267(12) 0.0365(13) 0.0056(10) 0.0104(10) 0.0010(10)
C3 0.0361(12) 0.0240(11) 0.0384(13) -0.0005(10) 0.0074(10) -0.0015(10)
C4 0.0356(12) 0.0284(12) 0.0324(12) -0.0023(10) 0.0047(10) -0.0016(10)
C5 0.0265(11) 0.0366(13) 0.0429(14) 0.0044(11) 0.0066(10) 0.0031(10)
C6 0.0375(13) 0.0367(14) 0.0460(15) 0.0026(12) 0.0176(11) 0.0068(11)
C7 0.0581(16) 0.0377(14) 0.0331(14) -0.0033(12) 0.0156(11) 0.0006(13)
C8 0.0548(15) 0.0379(14) 0.0348(14) -0.0025(11) 0.0067(11) -0.0067(12)
C9 0.0300(12) 0.0344(13) 0.0433(15) 0.0002(11) 0.0085(10) 0.0060(10)
C10 0.0299(11) 0.0389(14) 0.0375(13) -0.0020(11) 0.0048(9) 0.0002(10)
C11 0.0447(14) 0.0300(13) 0.0376(14) 0.0063(11) 0.0061(11) -0.0007(11)
C12 0.0533(14) 0.0275(12) 0.0344(13) 0.0061(10) 0.0073(11) 0.0024(11)
C13 0.0758(19) 0.0452(17) 0.0399(15) 0.0085(13) 0.0183(14) 0.0111(15)
C14 0.121(3) 0.0474(18) 0.0363(16) 0.0007(14) 0.0159(18) 0.0093(19)
C15 0.099(3) 0.057(2) 0.0422(18) 0.0075(16) -0.0110(18) -0.0083(19)
C16 0.060(2) 0.069(2) 0.059(2) 0.0132(17) -0.0091(16) 0.0066(17)
C17 0.0610(17) 0.0518(18) 0.0472(17) 0.0059(14) 0.0092(13) 0.0168(14)
Al1 0.0310(3) 0.0241(3) 0.0312(4) 0.0004(3) 0.0076(2) -0.0005(3)
F1 0.0508(8) 0.0242(7) 0.0466(8) -0.0009(6) 0.0082(6) -0.0007(6)
N1 0.0375(10) 0.0293(10) 0.0331(10) -0.0002(8) 0.0114(8) 0.0022(8)
N2 0.0295(9) 0.0256(9) 0.0317(10) 0.0014(8) 0.0066(7) 0.0015(8)
N3 0.0336(9) 0.0235(9) 0.0332(10) 0.0025(8) 0.0088(8) 0.0032(8)
O1 0.0384(8) 0.0381(9) 0.0361(9) -0.0026(8) 0.0038(7) -0.0022(7)
O2 0.0754(13) 0.0876(17) 0.0375(11) -0.0147(11) 0.0035(9) -0.0236(12)
O3 0.0342(8) 0.0332(9) 0.0428(9) 0.0036(7) 0.0133(7) -0.0018(7)
O4 0.0432(9) 0.0582(12) 0.0667(13) 0.0033(10) 0.0296(9) 0.0067(9)
O11 0.0608(14) 0.0820(19) 0.0859(19) -0.0213(15) -0.0029(13) 0.0172(14)
O12 0.0635(14) 0.0792(19) 0.0824(18) -0.0155(15) 0.0181(13) -0.0075(15)

loop_
_atom_type_symbol
_atom_type_description
_atom_type_scat_dispersion_real
_atom_type_scat_dispersion_imag
_atom_type_scat_source
C C 0.0033 0.0016 'International Tables Vol C Tables 4.2.6.8 and 6.1.1.4'
H H 0.0000 0.0000 'International Tables Vol C Tables 4.2.6.8 and 6.1.1.4'
Al Al 0.0645 0.0514 'International Tables Vol C Tables 4.2.6.8 and 6.1.1.4'
F F 0.0171 0.0103 'International Tables Vol C Tables 4.2.6.8 and 6.1.1.4'
N N 0.0061 0.0033 'International Tables Vol C Tables 4.2.6.8 and 6.1.1.4'
O O 0.0106 0.0060 'International Tables Vol C Tables 4.2.6.8 and 6.1.1.4'

loop_
_geom_angle_atom_site_label_1
_geom_angle_atom_site_label_2
_geom_angle_atom_site_label_3
_geom_angle
_geom_angle_site_symmetry_1
_geom_angle_site_symmetry_3
_geom_angle_publ_flag
N1 C1 C2 110.99(19) . . ?
N2 C2 C1 108.51(19) . . ?
N2 C3 C4 111.74(18) . . ?
N3 C4 C3 110.19(18) . . ?
N3 C5 C6 110.73(18) . . ?
N1 C6 C5 109.22(19) . . ?
N1 C7 C8 109.5(2) . . ?
O2 C8 O1 124.6(2) . . ?
O2 C8 C7 120.4(2) . . ?
O1 C8 C7 115.1(2) . . ?
N2 C9 C10 109.22(18) . . ?
O4 C10 O3 124.5(2) . . ?
O4 C10 C9 120.7(2) . . ?
O3 C10 C9 114.73(19) . . ?
N3 C11 C12 116.53(19) . . ?
C17 C12 C13 118.1(3) . . ?
C17 C12 C11 121.0(2) . . ?
C13 C12 C11 120.8(2) . . ?
C14 C13 C12 120.4(3) . . ?
C15 C14 C13 120.9(3) . . ?
C16 C15 C14 119.2(3) . . ?
C15 C16 C17 120.8(3) . . ?
C12 C17 C16 120.7(3) . . ?
F1 Al1 O3 98.56(7) . . ?
F1 Al1 O1 93.69(7) . . ?
O3 Al1 O1 96.94(7) . . ?
F1 Al1 N1 95.83(7) . . ?
O3 Al1 N1 165.61(8) . . ?
O1 Al1 N1 82.44(7) . . ?
F1 Al1 N2 174.28(7) . . ?
O3 Al1 N2 82.76(7) . . ?
O1 Al1 N2 91.67(7) . . ?
N1 Al1 N2 82.89(7) . . ?
F1 Al1 N3 90.98(7) . . ?
O3 Al1 N3 95.71(7) . . ?
O1 Al1 N3 165.71(7) . . ?
N1 Al1 N3 83.66(7) . . ?
N2 Al1 N3 83.34(7) . . ?
C7 N1 C6 113.33(19) . . ?
C7 N1 C1 110.66(19) . . ?
C6 N1 C1 112.26(19) . . ?
C7 N1 Al1 103.32(14) . . ?
C6 N1 Al1 105.50(14) . . ?
C1 N1 Al1 111.31(14) . . ?
C9 N2 C2 113.93(17) . . ?
C9 N2 C3 111.24(18) . . ?
C2 N2 C3 111.02(17) . . ?
C9 N2 Al1 103.85(13) . . ?
C2 N2 Al1 106.23(14) . . ?
C3 N2 Al1 110.18(13) . . ?
C4 N3 C11 110.82(18) . . ?
C4 N3 C5 110.99(17) . . ?
C11 N3 C5 111.49(18) . . ?
C4 N3 Al1 104.76(13) . . ?
C11 N3 Al1 109.95(13) . . ?
C5 N3 Al1 108.60(13) . . ?
C8 O1 Al1 115.31(15) . . ?
C10 O3 Al1 118.57(14) . . ?

loop_
_geom_bond_atom_site_label_1
_geom_bond_atom_site_label_2
_geom_bond_distance
_geom_bond_site_symmetry_2
_geom_bond_publ_flag
C1 N1 1.510(3) . ?
C1 C2 1.516(3) . ?
C2 N2 1.493(3) . ?
C3 N2 1.495(3) . ?
C3 C4 1.510(3) . ?
C4 N3 1.494(3) . ?
C5 N3 1.510(3) . ?
C5 C6 1.516(3) . ?
C6 N1 1.492(3) . ?
C7 N1 1.479(3) . ?
C7 C8 1.517(4) . ?
C8 O2 1.224(3) . ?
C8 O1 1.298(3) . ?
C9 N2 1.478(3) . ?
C9 C10 1.519(3) . ?
C10 O4 1.218(3) . ?
C10 O3 1.301(3) . ?
C11 N3 1.502(3) . ?
C11 C12 1.512(3) . ?
C12 C17 1.382(4) . ?
C12 C13 1.386(4) . ?
C13 C14 1.385(4) . ?
C14 C15 1.368(5) . ?
C15 C16 1.361(5) . ?
C16 C17 1.388(4) . ?
Al1 F1 1.7090(14) . ?
Al1 O3 1.8446(16) . ?
Al1 O1 1.8856(16) . ?
Al1 N1 2.0497(18) . ?
Al1 N2 2.0863(19) . ?
Al1 N3 2.1125(18) . ?
